data_7158634
loop_
_publ_author_name
'Ruan, Shuchen'
'Zhou, Chao'
'Li, Laiqiang'
'Wang, Lei'
'Liu, Jie'
'Li, Pinhua'

_publ_section_title
;
 Microwave-accelerated and benzoyl peroxide (BPO) initiated cyclization of
 1,5-enynes having cyano groups with cyclic alkanes under metal-free
 conditions
;
_journal_name_full 'Organic &amp; Biomolecular Chemistry'
_journal_paper_doi 10.1039/D2OB00430E
_journal_year 2022
_chemical_formula_moiety 'C24 H22 N2'
_chemical_formula_sum 'C24 H22 N2'
_chemical_formula_weight 338.43
_space_group_crystal_system monoclinic
_space_group_IT_number 14
_space_group_name_Hall '-P 2ybc'
_space_group_name_H-M_alt 'P 1 21/c 1'
_atom_sites_solution_hydrogens geom
_audit_creation_method SHELXL-2014
_audit_update_record
;
2022-01-07 deposited with the CCDC.	2022-03-28 downloaded from the CCDC.
;
_cell_angle_alpha 90
_cell_angle_beta 117.073(6)
_cell_angle_gamma 90
_cell_formula_units_Z 4
_cell_length_a 12.796(2)
_cell_length_b 13.651(3)
_cell_length_c 12.334(2)
_cell_measurement_reflns_used 1736
_cell_measurement_temperature 293(2)
_cell_measurement_theta_max 27.4401
_cell_measurement_theta_min 2.9847
_cell_volume 1918.4(6)
_computing_cell_refinement 'Bruker SMART'
_computing_data_collection 'Bruker SMART APEX II'
_computing_data_reduction 'Bruker SAINT'
_computing_molecular_graphics 'Bruker SHELXTL'
_computing_publication_material 'Bruker SHELXTL'
_computing_structure_refinement 'SHELXL-2014 (Sheldrick, 2014)'
_computing_structure_solution 'SHELXL-2014 (Sheldrick, 2014)'
_diffrn_ambient_temperature 293(2)
_diffrn_measured_fraction_theta_full 0.979
_diffrn_measured_fraction_theta_max 0.996
_diffrn_measurement_device_type 'Bruker APEX II area detector'
_diffrn_measurement_method '\w scans'
_diffrn_radiation_type MoK\a
_diffrn_radiation_wavelength 0.71073
_diffrn_reflns_av_R_equivalents 0.0254
_diffrn_reflns_av_unetI/netI 0.0143
_diffrn_reflns_Laue_measured_fraction_full 0.979
_diffrn_reflns_Laue_measured_fraction_max 0.996
_diffrn_reflns_limit_h_max 15
_diffrn_reflns_limit_h_min -15
_diffrn_reflns_limit_k_max 16
_diffrn_reflns_limit_k_min -16
_diffrn_reflns_limit_l_max 14
_diffrn_reflns_limit_l_min -14
_diffrn_reflns_number 28076
_diffrn_reflns_point_group_measured_fraction_full 0.979
_diffrn_reflns_point_group_measured_fraction_max 0.996
_diffrn_reflns_theta_full 25.242
_diffrn_reflns_theta_max 25.093
_diffrn_reflns_theta_min 2.985
_diffrn_source 'fine-focus sealed tube'
_exptl_absorpt_coefficient_mu 0.069
_exptl_absorpt_correction_T_max 0.985
_exptl_absorpt_correction_T_min 0.981
_exptl_absorpt_correction_type multi-scan
_exptl_absorpt_process_details SADABS
_exptl_crystal_colour colorless
_exptl_crystal_density_diffrn 1.172
_exptl_crystal_density_method 'not measured'
_exptl_crystal_description block
_exptl_crystal_F_000 720
_exptl_crystal_size_max 0.250
_exptl_crystal_size_mid 0.250
_exptl_crystal_size_min 0.200
_refine_diff_density_max 0.130
_refine_diff_density_min -0.136
_refine_diff_density_rms 0.026
_refine_ls_extinction_method none
_refine_ls_goodness_of_fit_ref 1.037
_refine_ls_hydrogen_treatment constr
_refine_ls_matrix_type full
_refine_ls_number_parameters 235
_refine_ls_number_reflns 3403
_refine_ls_number_restraints 0
_refine_ls_restrained_S_all 1.037
_refine_ls_R_factor_all 0.0516
_refine_ls_R_factor_gt 0.0421
_refine_ls_shift/su_max 0.000
_refine_ls_shift/su_mean 0.000
_refine_ls_structure_factor_coef Fsqd
_refine_ls_weighting_details 'w=1/[\s^2^(Fo^2^)+(0.0489P)^2^+0.4204P] where P=(Fo^2^+2Fc^2^)/3'
_refine_ls_weighting_scheme calc
_refine_ls_wR_factor_gt 0.1017
_refine_ls_wR_factor_ref 0.1090
_reflns_Friedel_coverage 0.000
_reflns_number_gt 2832
_reflns_number_total 3403
_reflns_threshold_expression 'I > 2\s(I)'
_cod_data_source_file d2ob00430e2.cif
_cod_data_source_block 1
_cod_depositor_comments
;
The following automatic conversions were performed:

data item '_exptl_absorpt_correction_type' value 'Multi-scan' was
changed to 'multi-scan' in accordance with the
/home/data/users/saulius/crontab/automatic-downloads/rss-feeds/RSC/lib/dictionaries/cif_core.dic
dictionary named 'cif_core.dic' version 2.4.2 last updated on
2011-04-26.

Automatic conversion script
Id: cif_fix_values 7556 2019-12-06 15:28:31Z antanas 
;
_cod_original_cell_volume 1918.3(6)
_cod_original_sg_symbol_H-M 'P 21/c'
_cod_database_code 7158634
_shelx_space_group_comment
;
The symmetry employed for this shelxl refinement is uniquely defined
by the following loop, which should always be used as a source of
symmetry information in preference to the above space-group names.
They are only intended as comments.
;
_shelx_estimated_absorpt_t_min 0.983
_shelx_estimated_absorpt_t_max 0.986
_shelxl_version_number 2014-3

loop_
_space_group_symop_operation_xyz
'x, y, z'
'-x, y+1/2, -z+1/2'
'-x, -y, -z'
'x, -y-1/2, z-1/2'

loop_
_atom_site_label
_atom_site_type_symbol
_atom_site_fract_x
_atom_site_fract_y
_atom_site_fract_z
_atom_site_U_iso_or_equiv
_atom_site_adp_type
_atom_site_occupancy
_atom_site_site_symmetry_order
_atom_site_calc_flag
_atom_site_refinement_flags_posn
_atom_site_refinement_flags_adp
_atom_site_refinement_flags_occupancy
_atom_site_disorder_assembly
_atom_site_disorder_group
C1 C 0.27928(12) 0.52716(10) 0.90492(13) 0.0449(3) Uani 1 1 d . . . . .
C2 C 0.26360(14) 0.42222(12) 0.92461(15) 0.0569(4) Uani 1 1 d . . . . .
C3 C 0.37143(12) 0.53469(10) 0.86531(12) 0.0427(3) Uani 1 1 d . . . . .
C4 C 0.31358(13) 0.58395(11) 1.02913(13) 0.0484(3) Uani 1 1 d . . . . .
H4 H 0.3483 0.5376 1.0971 0.058 Uiso 1 1 calc R U . . .
C5 C 0.39987(12) 0.66879(10) 1.05048(12) 0.0461(3) Uani 1 1 d . . . . .
H5 H 0.4673 0.6410 1.0438 0.055 Uiso 1 1 calc R U . . .
C6 C 0.35259(13) 0.75115(11) 0.95717(13) 0.0500(4) Uani 1 1 d . . . . .
H6A H 0.3265 0.7244 0.8761 0.060 Uiso 1 1 calc R U . . .
H6B H 0.2855 0.7811 0.9607 0.060 Uiso 1 1 calc R U . . .
C7 C 0.44616(15) 0.82853(12) 0.98114(14) 0.0609(4) Uani 1 1 d . . . . .
H7A H 0.5095 0.8000 0.9690 0.073 Uiso 1 1 calc R U . . .
H7B H 0.4126 0.8817 0.9234 0.073 Uiso 1 1 calc R U . . .
C8 C 0.49503(16) 0.86877(13) 1.10948(16) 0.0682(5) Uani 1 1 d . . . . .
H8A H 0.5580 0.9144 1.1234 0.082 Uiso 1 1 calc R U . . .
H8B H 0.4339 0.9041 1.1188 0.082 Uiso 1 1 calc R U . . .
C9 C 0.54112(15) 0.78715(14) 1.20261(15) 0.0695(5) Uani 1 1 d . . . . .
H9A H 0.5674 0.8143 1.2835 0.083 Uiso 1 1 calc R U . . .
H9B H 0.6079 0.7564 1.1992 0.083 Uiso 1 1 calc R U . . .
C10 C 0.44715(15) 0.71080(13) 1.17917(13) 0.0620(4) Uani 1 1 d . . . . .
H10A H 0.3833 0.7403 1.1894 0.074 Uiso 1 1 calc R U . . .
H10B H 0.4797 0.6582 1.2381 0.074 Uiso 1 1 calc R U . . .
C11 C 0.19361(13) 0.61379(11) 1.01246(14) 0.0524(4) Uani 1 1 d . . . . .
C12 C 0.16141(17) 0.64134(13) 1.10155(17) 0.0690(5) Uani 1 1 d . . . . .
H12 H 0.2165 0.6422 1.1832 0.083 Uiso 1 1 calc R U . . .
C13 C 0.04700(19) 0.66732(15) 1.0673(2) 0.0808(6) Uani 1 1 d . . . . .
H13 H 0.0243 0.6847 1.1264 0.097 Uiso 1 1 calc R U . . .
C14 C -0.03428(17) 0.66786(16) 0.9467(2) 0.0840(6) Uani 1 1 d . . . . .
H14 H -0.1110 0.6869 0.9253 0.101 Uiso 1 1 calc R U . . .
C15 C -0.00415(15) 0.64057(14) 0.85685(18) 0.0718(5) Uani 1 1 d . . . . .
H15 H -0.0594 0.6415 0.7753 0.086 Uiso 1 1 calc R U . . .
C16 C 0.11081(13) 0.61163(11) 0.89115(14) 0.0526(4) Uani 1 1 d . . . . .
C17 C 0.16016(12) 0.57063(10) 0.81383(13) 0.0462(3) Uani 1 1 d . . . . .
C18 C 0.11181(12) 0.57094(11) 0.69269(14) 0.0510(4) Uani 1 1 d . . . . .
H18 H 0.0414 0.6051 0.6543 0.061 Uiso 1 1 calc R U . . .
C19 C 0.15202(12) 0.52580(11) 0.60977(13) 0.0503(4) Uani 1 1 d . . . . .
C20 C 0.20298(16) 0.43361(13) 0.62944(16) 0.0682(5) Uani 1 1 d . . . . .
H20 H 0.2126 0.3980 0.6976 0.082 Uiso 1 1 calc R U . . .
C21 C 0.23961(16) 0.39382(16) 0.55007(19) 0.0805(6) Uani 1 1 d . . . . .
H21 H 0.2744 0.3322 0.5657 0.097 Uiso 1 1 calc R U . . .
C22 C 0.22543(16) 0.44345(18) 0.4497(2) 0.0823(6) Uani 1 1 d . . . . .
H22 H 0.2525 0.4170 0.3976 0.099 Uiso 1 1 calc R U . . .
C23 C 0.17068(18) 0.53365(17) 0.42449(18) 0.0811(6) Uani 1 1 d . . . . .
H23 H 0.1583 0.5671 0.3539 0.097 Uiso 1 1 calc R U . . .
C24 C 0.13412(15) 0.57444(13) 0.50473(15) 0.0637(4) Uani 1 1 d . . . . .
H24 H 0.0972 0.6352 0.4874 0.076 Uiso 1 1 calc R U . . .
N1 N 0.24950(17) 0.34242(11) 0.93932(17) 0.0864(5) Uani 1 1 d . . . . .
N2 N 0.44572(11) 0.54161(10) 0.83975(11) 0.0562(3) Uani 1 1 d . . . . .

loop_
_atom_site_aniso_label
_atom_site_aniso_U_11
_atom_site_aniso_U_22
_atom_site_aniso_U_33
_atom_site_aniso_U_23
_atom_site_aniso_U_13
_atom_site_aniso_U_12
C1 0.0502(8) 0.0410(7) 0.0534(8) 0.0059(6) 0.0323(7) 0.0042(6)
C2 0.0668(10) 0.0492(9) 0.0713(10) 0.0090(7) 0.0460(9) 0.0055(7)
C3 0.0476(8) 0.0413(7) 0.0431(7) 0.0045(6) 0.0240(6) 0.0064(6)
C4 0.0563(8) 0.0540(8) 0.0438(7) 0.0089(6) 0.0303(7) 0.0099(7)
C5 0.0477(8) 0.0523(8) 0.0420(7) 0.0024(6) 0.0236(6) 0.0086(6)
C6 0.0565(8) 0.0513(8) 0.0444(8) 0.0022(6) 0.0249(7) 0.0048(7)
C7 0.0722(10) 0.0585(9) 0.0603(9) -0.0023(7) 0.0375(8) -0.0043(8)
C8 0.0710(11) 0.0655(11) 0.0721(11) -0.0167(9) 0.0361(9) -0.0083(9)
C9 0.0633(10) 0.0821(12) 0.0550(9) -0.0196(9) 0.0198(8) 0.0032(9)
C10 0.0727(10) 0.0719(11) 0.0424(8) 0.0017(7) 0.0272(8) 0.0130(9)
C11 0.0595(9) 0.0526(8) 0.0611(9) 0.0028(7) 0.0413(8) 0.0010(7)
C12 0.0796(12) 0.0794(12) 0.0723(11) -0.0006(9) 0.0557(10) -0.0005(9)
C13 0.0877(14) 0.0872(13) 0.1036(16) -0.0147(11) 0.0749(13) -0.0047(11)
C14 0.0619(11) 0.0916(14) 0.1216(18) -0.0213(12) 0.0620(12) -0.0001(10)
C15 0.0497(9) 0.0821(12) 0.0891(12) -0.0194(10) 0.0364(9) -0.0006(8)
C16 0.0500(8) 0.0500(8) 0.0687(10) -0.0043(7) 0.0366(8) -0.0001(7)
C17 0.0442(7) 0.0424(7) 0.0568(9) -0.0023(6) 0.0271(7) -0.0001(6)
C18 0.0422(7) 0.0494(8) 0.0603(9) -0.0037(7) 0.0223(7) 0.0008(6)
C19 0.0409(7) 0.0552(9) 0.0516(8) -0.0114(7) 0.0182(6) -0.0091(6)
C20 0.0743(11) 0.0621(10) 0.0621(10) -0.0127(8) 0.0258(9) 0.0055(9)
C21 0.0686(11) 0.0872(13) 0.0760(13) -0.0338(11) 0.0243(10) 0.0066(10)
C22 0.0617(11) 0.1084(17) 0.0843(14) -0.0483(13) 0.0397(10) -0.0236(11)
C23 0.0884(13) 0.0999(16) 0.0682(11) -0.0223(11) 0.0470(11) -0.0389(12)
C24 0.0655(10) 0.0632(10) 0.0634(10) -0.0092(8) 0.0302(8) -0.0150(8)
N1 0.1147(13) 0.0525(9) 0.1178(14) 0.0166(9) 0.0755(12) 0.0003(8)
N2 0.0555(7) 0.0652(8) 0.0580(8) 0.0062(6) 0.0347(6) 0.0056(6)

loop_
_atom_type_symbol
_atom_type_description
_atom_type_scat_dispersion_real
_atom_type_scat_dispersion_imag
_atom_type_scat_source
C C 0.0033 0.0016 'International Tables Vol C Tables 4.2.6.8 and 6.1.1.4'
H H 0.0000 0.0000 'International Tables Vol C Tables 4.2.6.8 and 6.1.1.4'
N N 0.0061 0.0033 'International Tables Vol C Tables 4.2.6.8 and 6.1.1.4'

loop_
_geom_angle_atom_site_label_1
_geom_angle_atom_site_label_2
_geom_angle_atom_site_label_3
_geom_angle
_geom_angle_site_symmetry_1
_geom_angle_site_symmetry_3
_geom_angle_publ_flag
C3 C1 C2 108.11(11) . . ?
C3 C1 C17 114.01(11) . . ?
C2 C1 C17 109.19(12) . . ?
C3 C1 C4 111.99(11) . . ?
C2 C1 C4 108.18(11) . . ?
C17 C1 C4 105.20(10) . . ?
N1 C2 C1 178.69(17) . . ?
N2 C3 C1 177.05(15) . . ?
C11 C4 C5 115.25(12) . . ?
C11 C4 C1 100.53(11) . . ?
C5 C4 C1 113.19(10) . . ?
C6 C5 C10 109.92(12) . . ?
C6 C5 C4 114.78(12) . . ?
C10 C5 C4 111.96(12) . . ?
C7 C6 C5 111.03(12) . . ?
C8 C7 C6 111.63(13) . . ?
C9 C8 C7 111.03(14) . . ?
C8 C9 C10 111.09(14) . . ?
C9 C10 C5 111.12(13) . . ?
C16 C11 C12 120.24(15) . . ?
C16 C11 C4 111.83(12) . . ?
C12 C11 C4 127.93(15) . . ?
C13 C12 C11 119.01(18) . . ?
C12 C13 C14 120.73(16) . . ?
C13 C14 C15 121.16(17) . . ?
C14 C15 C16 118.42(18) . . ?
C11 C16 C15 120.38(14) . . ?
C11 C16 C17 111.40(13) . . ?
C15 C16 C17 128.11(15) . . ?
C18 C17 C16 127.44(13) . . ?
C18 C17 C1 128.23(12) . . ?
C16 C17 C1 104.32(12) . . ?
C17 C18 C19 130.31(14) . . ?
C24 C19 C20 117.71(15) . . ?
C24 C19 C18 119.33(14) . . ?
C20 C19 C18 122.90(15) . . ?
C21 C20 C19 121.29(18) . . ?
C22 C21 C20 120.5(2) . . ?
C21 C22 C23 119.77(18) . . ?
C22 C23 C24 119.90(19) . . ?
C19 C24 C23 120.70(18) . . ?

loop_
_geom_bond_atom_site_label_1
_geom_bond_atom_site_label_2
_geom_bond_distance
_geom_bond_site_symmetry_2
_geom_bond_publ_flag
C1 C3 1.4711(18) . ?
C1 C2 1.482(2) . ?
C1 C17 1.542(2) . ?
C1 C4 1.590(2) . ?
C2 N1 1.132(2) . ?
C3 N2 1.1334(17) . ?
C4 C11 1.509(2) . ?
C4 C5 1.538(2) . ?
C5 C6 1.5234(19) . ?
C5 C10 1.530(2) . ?
C6 C7 1.521(2) . ?
C7 C8 1.516(2) . ?
C8 C9 1.514(3) . ?
C9 C10 1.516(2) . ?
C11 C16 1.385(2) . ?
C11 C12 1.389(2) . ?
C12 C13 1.373(3) . ?
C13 C14 1.373(3) . ?
C14 C15 1.381(3) . ?
C15 C16 1.390(2) . ?
C16 C17 1.4729(19) . ?
C17 C18 1.332(2) . ?
C18 C19 1.473(2) . ?
C19 C24 1.379(2) . ?
C19 C20 1.387(2) . ?
C20 C21 1.375(2) . ?
C21 C22 1.350(3) . ?
C22 C23 1.380(3) . ?
C23 C24 1.389(3) . ?
